data_4065994
loop_
_publ_author_name
'Jothibasu, Ramasamy'
'Huang, Kuo-Wei'
'Huynh, Han Vinh'

_publ_section_title
;
 Synthesis ofcis- andtrans-Diisothiocyanato&#x2212;Bis(NHC) Complexes of
 Nickel(II) and Applications in the Kumada&#x2212;Corriu Reaction
;
_journal_issue 17
_journal_name_full Organometallics
_journal_page_first 3746
_journal_paper_doi 10.1021/om100241v
_journal_volume 29
_journal_year 2010
_chemical_formula_sum 'C28 H36 N6 Ni S2'
_chemical_formula_weight 579.46
_chemical_name_systematic
; 
 ? 
;
_space_group_IT_number 14
_symmetry_cell_setting monoclinic
_symmetry_space_group_name_Hall '-P 2ybc'
_symmetry_space_group_name_H-M 'P 1 21/c 1'
_atom_sites_solution_hydrogens geom
_atom_sites_solution_primary direct
_atom_sites_solution_secondary difmap
_audit_creation_method SHELXL-97
_cell_angle_alpha 90.00
_cell_angle_beta 91.646(7)
_cell_angle_gamma 90.00
_cell_formula_units_Z 2
_cell_length_a 8.799(3)
_cell_length_b 18.152(6)
_cell_length_c 9.661(3)
_cell_measurement_reflns_used 1582
_cell_measurement_temperature 223(2)
_cell_measurement_theta_max 21.77
_cell_measurement_theta_min 2.24
_cell_volume 1542.4(9)
_computing_cell_refinement 'Bruker SMART'
_computing_data_collection 'Bruker SMART'
_computing_data_reduction 'Bruker SAINT'
_computing_molecular_graphics 'Bruker SHELXTL'
_computing_publication_material 'Bruker SHELXTL'
_computing_structure_refinement 'SHELXL-97 (Sheldrick, 1997)'
_computing_structure_solution 'SHELXS-97 (Sheldrick, 1990)'
_diffrn_ambient_temperature 223(2)
_diffrn_measured_fraction_theta_full 0.996
_diffrn_measured_fraction_theta_max 0.996
_diffrn_measurement_device_type 'CCD area detector'
_diffrn_measurement_method 'phi and omega scans'
_diffrn_radiation_monochromator graphite
_diffrn_radiation_source 'fine-focus sealed tube'
_diffrn_radiation_type MoK\a
_diffrn_radiation_wavelength 0.71073
_diffrn_reflns_av_R_equivalents 0.0718
_diffrn_reflns_av_sigmaI/netI 0.0893
_diffrn_reflns_limit_h_max 11
_diffrn_reflns_limit_h_min -7
_diffrn_reflns_limit_k_max 23
_diffrn_reflns_limit_k_min -22
_diffrn_reflns_limit_l_max 12
_diffrn_reflns_limit_l_min -12
_diffrn_reflns_number 10477
_diffrn_reflns_theta_full 27.48
_diffrn_reflns_theta_max 27.48
_diffrn_reflns_theta_min 2.24
_exptl_absorpt_coefficient_mu 0.790
_exptl_absorpt_correction_T_max 0.8974
_exptl_absorpt_correction_T_min 0.7860
_exptl_absorpt_correction_type multi-scan
_exptl_absorpt_process_details 'Sadabs, (Sheldrick 2001)'
_exptl_crystal_colour COLOURLESS
_exptl_crystal_density_diffrn 1.248
_exptl_crystal_density_meas ?
_exptl_crystal_density_method 'not measured'
_exptl_crystal_description BLOCK
_exptl_crystal_F_000 612
_exptl_crystal_size_max 0.32
_exptl_crystal_size_mid 0.24
_exptl_crystal_size_min 0.14
_refine_diff_density_max 0.852
_refine_diff_density_min -0.246
_refine_diff_density_rms 0.073
_refine_ls_extinction_method none
_refine_ls_goodness_of_fit_ref 0.989
_refine_ls_hydrogen_treatment constr
_refine_ls_matrix_type full
_refine_ls_number_parameters 173
_refine_ls_number_reflns 3526
_refine_ls_number_restraints 0
_refine_ls_restrained_S_all 0.989
_refine_ls_R_factor_all 0.1000
_refine_ls_R_factor_gt 0.0623
_refine_ls_shift/su_max 0.000
_refine_ls_shift/su_mean 0.000
_refine_ls_structure_factor_coef Fsqd
_refine_ls_weighting_details 'calc w=1/[\s^2^(Fo^2^)+(0.0657P)^2^+0.0000P] where P=(Fo^2^+2Fc^2^)/3'
_refine_ls_weighting_scheme calc
_refine_ls_wR_factor_gt 0.1353
_refine_ls_wR_factor_ref 0.1500
_reflns_number_gt 2334
_reflns_number_total 3526
_reflns_threshold_expression >2sigma(I)
_cod_data_source_file om100241v_si_002.cif
_cod_data_source_block trans-2a
_cod_depositor_comments
;
The following automatic conversions were performed:

'_symmetry_cell_setting' value 'Monoclinic' changed to 'monoclinic'
according to /home/saulius/struct/CIF-dictionaries/cif_core.dic
dictionary named 'cif_core.dic' version 2.4.1 from 2010-06-29.

Automatic conversion script
Id: cif_fix_values 1715 2011-07-08 13:25:40Z adriana 

The following automatic conversions were performed:

'_exptl_crystal_density_meas' value 'not measured' was changed to '?'
- the value is perceived as not measured.

Automatic conversion script
Id: cif_fix_values 3008 2015-01-20 13:52:24Z robertas 

The following automatic conversions were performed:

'_refine_ls_hydrogen_treatment' value 'contr' was replaced with the
value 'constr' as specified in the replacement file
'src/cod-tools/trunk/data/replacement-values/replacement_values.lst'.

Automatic conversion script
Id: cif_fix_values 5376 2017-05-30 11:51:03Z andrius 
;
_cod_original_cell_volume 1542.3(8)
_cod_original_sg_symbol_H-M P2(1)/c
_cod_database_code 4065994

loop_
_symmetry_equiv_pos_as_xyz
'x, y, z'
'-x, y+1/2, -z+1/2'
'-x, -y, -z'
'x, -y-1/2, z-1/2'

loop_
_atom_site_label
_atom_site_type_symbol
_atom_site_fract_x
_atom_site_fract_y
_atom_site_fract_z
_atom_site_U_iso_or_equiv
_atom_site_adp_type
_atom_site_occupancy
_atom_site_symmetry_multiplicity
_atom_site_calc_flag
_atom_site_refinement_flags
Ni1 Ni 0.0000 0.5000 0.5000 0.0389(2) Uani 1 2 d S
S1 S 0.17962(12) 0.60175(6) 0.09904(9) 0.0612(3) Uani 1 1 d .
N1 N 0.1886(3) 0.37399(13) 0.4234(3) 0.0396(6) Uani 1 1 d .
N2 N 0.2825(3) 0.43101(13) 0.6038(2) 0.0378(6) Uani 1 1 d .
N3 N 0.0838(3) 0.54443(15) 0.3484(3) 0.0489(7) Uani 1 1 d .
C1 C 0.1663(3) 0.43097(16) 0.5102(3) 0.0372(7) Uani 1 1 d .
C2 C 0.3219(4) 0.33657(17) 0.4612(3) 0.0408(7) Uani 1 1 d .
C3 C 0.3934(4) 0.2760(2) 0.4049(4) 0.0566(9) Uani 1 1 d .
H3 H 0.3511 0.2504 0.3285 0.068 Uiso 1 1 calc R
C4 C 0.5310(5) 0.2553(2) 0.4674(5) 0.0705(12) Uani 1 1 d .
H4 H 0.5841 0.2150 0.4313 0.085 Uiso 1 1 calc R
C5 C 0.5918(5) 0.2920(2) 0.5810(4) 0.0653(11) Uani 1 1 d .
H5 H 0.6850 0.2760 0.6204 0.078 Uiso 1 1 calc R
C6 C 0.5197(4) 0.3517(2) 0.6383(3) 0.0507(9) Uani 1 1 d .
H6 H 0.5616 0.3767 0.7155 0.061 Uiso 1 1 calc R
C7 C 0.3823(4) 0.37291(17) 0.5766(3) 0.0395(7) Uani 1 1 d .
C8 C 0.0833(4) 0.3563(2) 0.3052(4) 0.0541(9) Uani 1 1 d .
H8 H 0.0032 0.3946 0.3039 0.065 Uiso 1 1 calc R
C9 C 0.0046(6) 0.2839(3) 0.3292(6) 0.1028(18) Uani 1 1 d .
H9A H 0.0796 0.2447 0.3342 0.154 Uiso 1 1 calc R
H9B H -0.0673 0.2742 0.2533 0.154 Uiso 1 1 calc R
H9C H -0.0489 0.2860 0.4154 0.154 Uiso 1 1 calc R
C10 C 0.1629(5) 0.3624(3) 0.1692(4) 0.0820(13) Uani 1 1 d .
H10A H 0.2101 0.4106 0.1626 0.123 Uiso 1 1 calc R
H10B H 0.0895 0.3562 0.0933 0.123 Uiso 1 1 calc R
H10C H 0.2403 0.3245 0.1644 0.123 Uiso 1 1 calc R
C11 C 0.2964(4) 0.48323(17) 0.7210(3) 0.0455(8) Uani 1 1 d .
H11 H 0.2033 0.5139 0.7178 0.055 Uiso 1 1 calc R
C12 C 0.2977(5) 0.4428(2) 0.8578(4) 0.0681(11) Uani 1 1 d .
H12A H 0.2109 0.4099 0.8602 0.102 Uiso 1 1 calc R
H12B H 0.2923 0.4781 0.9329 0.102 Uiso 1 1 calc R
H12C H 0.3907 0.4144 0.8681 0.102 Uiso 1 1 calc R
C13 C 0.4284(5) 0.5350(2) 0.7043(4) 0.0726(12) Uani 1 1 d .
H13A H 0.5227 0.5074 0.7094 0.109 Uiso 1 1 calc R
H13B H 0.4285 0.5715 0.7776 0.109 Uiso 1 1 calc R
H13C H 0.4188 0.5595 0.6152 0.109 Uiso 1 1 calc R
C14 C 0.1228(4) 0.56870(17) 0.2444(3) 0.0430(8) Uani 1 1 d .

loop_
_atom_site_aniso_label
_atom_site_aniso_U_11
_atom_site_aniso_U_22
_atom_site_aniso_U_33
_atom_site_aniso_U_23
_atom_site_aniso_U_13
_atom_site_aniso_U_12
Ni1 0.0383(4) 0.0379(3) 0.0405(3) 0.0057(3) 0.0037(2) 0.0074(2)
S1 0.0686(7) 0.0663(7) 0.0488(5) 0.0102(5) 0.0039(5) -0.0136(5)
N1 0.0391(16) 0.0375(15) 0.0421(14) -0.0024(12) -0.0032(11) 0.0032(11)
N2 0.0420(16) 0.0346(14) 0.0370(13) 0.0027(11) 0.0037(11) 0.0041(11)
N3 0.0433(18) 0.0493(18) 0.0543(17) 0.0106(14) 0.0080(13) 0.0085(13)
C1 0.0367(18) 0.0360(17) 0.0393(16) 0.0060(13) 0.0061(14) 0.0017(13)
C2 0.0419(19) 0.0391(18) 0.0416(17) 0.0041(14) 0.0029(14) 0.0054(14)
C3 0.059(2) 0.050(2) 0.061(2) -0.0120(17) -0.0012(18) 0.0117(17)
C4 0.074(3) 0.063(3) 0.075(3) -0.010(2) 0.001(2) 0.028(2)
C5 0.056(3) 0.072(3) 0.068(3) 0.004(2) -0.003(2) 0.030(2)
C6 0.048(2) 0.061(2) 0.0434(19) 0.0059(16) -0.0036(16) 0.0071(17)
C7 0.0382(18) 0.0407(18) 0.0398(17) 0.0047(14) 0.0037(13) 0.0046(13)
C8 0.051(2) 0.054(2) 0.057(2) -0.0053(17) -0.0147(17) 0.0001(16)
C9 0.098(4) 0.093(4) 0.116(4) 0.009(3) -0.029(3) -0.041(3)
C10 0.095(4) 0.097(4) 0.053(2) -0.004(2) -0.016(2) 0.008(3)
C11 0.056(2) 0.0379(19) 0.0424(18) -0.0034(13) 0.0031(16) 0.0030(14)
C12 0.097(3) 0.070(3) 0.0377(19) -0.0057(18) 0.0064(19) 0.006(2)
C13 0.082(3) 0.061(3) 0.075(3) -0.011(2) -0.001(2) -0.023(2)
C14 0.041(2) 0.0370(18) 0.051(2) -0.0001(15) 0.0003(15) -0.0008(14)

loop_
_atom_type_symbol
_atom_type_description
_atom_type_scat_dispersion_real
_atom_type_scat_dispersion_imag
_atom_type_scat_source
C C 0.0033 0.0016 'International Tables Vol C Tables 4.2.6.8 and 6.1.1.4'
H H 0.0000 0.0000 'International Tables Vol C Tables 4.2.6.8 and 6.1.1.4'
N N 0.0061 0.0033 'International Tables Vol C Tables 4.2.6.8 and 6.1.1.4'
S S 0.1246 0.1234 'International Tables Vol C Tables 4.2.6.8 and 6.1.1.4'
Ni Ni 0.3393 1.1124 'International Tables Vol C Tables 4.2.6.8 and 6.1.1.4'

loop_
_geom_angle_atom_site_label_1
_geom_angle_atom_site_label_2
_geom_angle_atom_site_label_3
_geom_angle
_geom_angle_site_symmetry_1
_geom_angle_site_symmetry_3
N3 Ni1 N3 179.998(1) . 3_566
N3 Ni1 C1 90.28(12) . .
N3 Ni1 C1 89.72(12) 3_566 .
N3 Ni1 C1 89.72(12) . 3_566
N3 Ni1 C1 90.28(12) 3_566 3_566
C1 Ni1 C1 179.998(1) . 3_566
C1 N1 C2 110.2(3) . .
C1 N1 C8 123.1(3) . .
C2 N1 C8 126.7(3) . .
C1 N2 C7 109.9(2) . .
C1 N2 C11 124.0(3) . .
C7 N2 C11 126.0(3) . .
C14 N3 Ni1 172.1(3) . .
N2 C1 N1 107.3(3) . .
N2 C1 Ni1 126.5(2) . .
N1 C1 Ni1 126.2(2) . .
C3 C2 C7 121.7(3) . .
C3 C2 N1 132.2(3) . .
C7 C2 N1 106.2(3) . .
C2 C3 C4 116.4(3) . .
C5 C4 C3 121.9(4) . .
C6 C5 C4 121.8(4) . .
C5 C6 C7 116.8(3) . .
C6 C7 C2 121.4(3) . .
C6 C7 N2 132.2(3) . .
C2 C7 N2 106.3(3) . .
N1 C8 C9 110.4(3) . .
N1 C8 C10 111.0(3) . .
C9 C8 C10 115.1(4) . .
N2 C11 C13 111.4(3) . .
N2 C11 C12 110.9(3) . .
C13 C11 C12 114.2(3) . .
N3 C14 S1 179.1(3) . .

loop_
_geom_bond_atom_site_label_1
_geom_bond_atom_site_label_2
_geom_bond_distance
_geom_bond_site_symmetry_2
Ni1 N3 1.844(3) .
Ni1 N3 1.844(3) 3_566
Ni1 C1 1.927(3) .
Ni1 C1 1.927(3) 3_566
S1 C14 1.619(3) .
N1 C1 1.349(4) .
N1 C2 1.396(4) .
N1 C8 1.485(4) .
N2 C1 1.345(4) .
N2 C7 1.402(4) .
N2 C11 1.479(4) .
N3 C14 1.158(4) .
C2 C3 1.385(4) .
C2 C7 1.387(4) .
C3 C4 1.389(5) .
C4 C5 1.379(6) .
C5 C6 1.379(5) .
C6 C7 1.387(4) .
C8 C9 1.507(6) .
C8 C10 1.511(5) .
C11 C13 1.506(5) .
C11 C12 1.511(5) .
